data_2202981
loop_
_publ_author_name
'Xin, Ying'
'Liu, Hui-Min'
'Zhang, Wei'
'Zhang, Wen-Qin'

_publ_section_title
;
 2,2'-(1,4-Butanediyldithio)-1,3-dithiazole
;
_journal_issue 8
_journal_name_full 'Acta Crystallographica Section E'
_journal_page_first o1153
_journal_page_last o1154
_journal_paper_doi 10.1107/S1600536803015204
_journal_volume 59
_journal_year 2003
_chemical_formula_iupac 'C10 H12 N2 S4'
_chemical_formula_moiety 'C10 H12 N2 S4'
_chemical_formula_sum 'C10 H12 N2 S4'
_chemical_formula_weight 288.46
_chemical_name_common
;
1,4-Bis(thiazol-2-ylsulfanyl)butane
;
_chemical_name_systematic
;
2,2'-[(1,4-Butanediyl)dithio]dithiazole
;
_space_group_IT_number 14
_symmetry_cell_setting monoclinic
_symmetry_space_group_name_Hall '-P 2yn'
_symmetry_space_group_name_H-M 'P 1 21/n 1'
_cell_angle_alpha 90.00
_cell_angle_beta 97.101(6)
_cell_angle_gamma 90.00
_cell_formula_units_Z 2
_cell_length_a 6.067(2)
_cell_length_b 14.099(5)
_cell_length_c 7.733(3)
_cell_measurement_reflns_used 754
_cell_measurement_temperature 293(2)
_cell_measurement_theta_max 25.94
_cell_measurement_theta_min 3.02
_cell_volume 656.4(4)
_computing_cell_refinement SMART
_computing_data_collection 'SMART (Bruker, 1997)'
_computing_data_reduction 'SAINT (Bruker, 1997) and SHELXTL (Bruker, 1997)'
_computing_molecular_graphics SHELXTL
_computing_publication_material SHELXTL
_computing_structure_refinement 'SHELXL97 (Sheldrick, 1997)'
_computing_structure_solution 'SHELXS97 (Sheldrick, 1997)'
_diffrn_ambient_temperature 293(2)
_diffrn_measured_fraction_theta_full 0.998
_diffrn_measured_fraction_theta_max 0.998
_diffrn_measurement_device_type 'Bruker CCD area-detector'
_diffrn_measurement_method '\f and \w'
_diffrn_radiation_monochromator graphite
_diffrn_radiation_source 'fine-focus sealed tube'
_diffrn_radiation_type MoK\a
_diffrn_radiation_wavelength 0.71073
_diffrn_reflns_av_R_equivalents 0.0271
_diffrn_reflns_av_sigmaI/netI 0.0325
_diffrn_reflns_limit_h_max 7
_diffrn_reflns_limit_h_min -4
_diffrn_reflns_limit_k_max 17
_diffrn_reflns_limit_k_min -17
_diffrn_reflns_limit_l_max 9
_diffrn_reflns_limit_l_min -9
_diffrn_reflns_number 3664
_diffrn_reflns_reduction_process 'SAINT (Bruker, 1997)'
_diffrn_reflns_theta_full 26.39
_diffrn_reflns_theta_max 26.39
_diffrn_reflns_theta_min 2.89
_diffrn_standards_decay_% 0
_diffrn_standards_interval_count 0
_diffrn_standards_interval_time 0
_diffrn_standards_number 0
_exptl_absorpt_coefficient_mu 0.698
_exptl_absorpt_correction_T_max 0.870
_exptl_absorpt_correction_T_min 0.772
_exptl_absorpt_correction_type multi-scan
_exptl_absorpt_process_details 'SADABS (Sheldrick, 1997)'
_exptl_crystal_colour colourless
_exptl_crystal_density_diffrn 1.459
_exptl_crystal_density_method 'not measured'
_exptl_crystal_description Needle
_exptl_crystal_F_000 300
_exptl_crystal_size_max 0.56
_exptl_crystal_size_mid 0.32
_exptl_crystal_size_min 0.20
_refine_diff_density_max 0.197
_refine_diff_density_min -0.178
_refine_ls_extinction_method none
_refine_ls_goodness_of_fit_ref 1.038
_refine_ls_hydrogen_treatment constr
_refine_ls_matrix_type full
_refine_ls_number_parameters 74
_refine_ls_number_reflns 1336
_refine_ls_number_restraints 0
_refine_ls_restrained_S_all 1.038
_refine_ls_R_factor_all 0.0448
_refine_ls_R_factor_gt 0.0303
_refine_ls_shift/su_max <0.001
_refine_ls_shift/su_mean 0.000
_refine_ls_structure_factor_coef Fsqd
_refine_ls_weighting_details 'calc w = 1/[\s^2^(Fo^2^)+(0.0344P)^2^+0.1369P] where P = (Fo^2^+2Fc^2^)/3'
_refine_ls_weighting_scheme calc
_refine_ls_wR_factor_ref 0.0764
_reflns_number_gt 1021
_reflns_number_total 1336
_reflns_threshold_expression I>2\s(I)
_cod_data_source_file ww6095.cif
_cod_data_source_block I
_cod_depositor_comments
;
The following automatic conversions were performed:
'_symmetry_cell_setting' value 'Monoclinic' changed to 'monoclinic'
according to '/home/saulius/struct/CIF-dictionaries/cif_core.dic'
dictionary named 'cif_core.dic' version 2.4.1 from 2010-06-29.

Automatic conversion script
Id: cif_fix_enum 1527 2010-12-29 10:47:43Z saulius 

The following automatic conversions were performed:

'_symmetry_cell_setting' value 'Monoclinic' changed to 'monoclinic'
according to /home/saulius/struct/CIF-dictionaries/cif_core.dic
dictionary named 'cif_core.dic' version 2.4.1 from 2010-06-29.

Automatic conversion script
Id: cif_fix_values 1715 2011-07-08 13:25:40Z adriana 
;
_cod_original_sg_symbol_H-M 'P 21/n'
_cod_database_code 2202981
_cod_database_fobs_code 2202981

loop_
_symmetry_equiv_pos_as_xyz
'x, y, z'
'-x+1/2, y+1/2, -z+1/2'
'-x, -y, -z'
'x-1/2, -y-1/2, z-1/2'

loop_
_atom_site_label
_atom_site_fract_x
_atom_site_fract_y
_atom_site_fract_z
_atom_site_U_iso_or_equiv
_atom_site_adp_type
_atom_site_calc_flag
_atom_site_refinement_flags
_atom_site_occupancy
_atom_site_disorder_assembly
_atom_site_disorder_group
_atom_site_type_symbol
S1 0.16147(9) 0.02272(4) 0.82924(7) 0.0476(2) Uani d . 1 . . S
S2 0.11393(9) 0.18759(4) 1.06770(7) 0.0509(2) Uani d . 1 . . S
N1 0.4513(3) 0.16970(13) 0.8982(2) 0.0495(5) Uani d . 1 . . N
C1 0.3181(4) 0.27241(15) 1.0963(3) 0.0513(5) Uani d . 1 . . C
H1 0.3168 0.3251 1.1686 0.062 Uiso calc R 1 . . H
C2 0.4791(4) 0.25157(16) 0.9995(3) 0.0574(6) Uani d . 1 . . C
H2 0.6039 0.2899 0.9997 0.069 Uiso calc R 1 . . H
C3 0.2654(3) 0.12949(13) 0.9224(2) 0.0371(4) Uani d . 1 . . C
C4 0.3962(4) -0.01837(14) 0.7242(3) 0.0445(5) Uani d . 1 . . C
H4A 0.5323 -0.0006 0.7960 0.053 Uiso calc R 1 . . H
H4B 0.3916 -0.0871 0.7182 0.053 Uiso calc R 1 . . H
C5 0.4029(3) 0.02053(13) 0.5416(2) 0.0388(5) Uani d . 1 . . C
H5A 0.4164 0.0891 0.5470 0.047 Uiso calc R 1 . . H
H5B 0.2650 0.0052 0.4697 0.047 Uiso calc R 1 . . H

loop_
_atom_site_aniso_label
_atom_site_aniso_U_11
_atom_site_aniso_U_22
_atom_site_aniso_U_33
_atom_site_aniso_U_12
_atom_site_aniso_U_13
_atom_site_aniso_U_23
S1 0.0534(3) 0.0478(3) 0.0452(3) -0.0087(2) 0.0204(2) -0.0120(2)
S2 0.0505(4) 0.0518(3) 0.0532(4) 0.0016(3) 0.0181(3) -0.0147(2)
N1 0.0503(11) 0.0526(11) 0.0481(10) -0.0097(9) 0.0158(9) -0.0063(8)
C1 0.0624(14) 0.0406(11) 0.0501(12) 0.0031(11) 0.0039(11) -0.0073(10)
C2 0.0592(14) 0.0516(13) 0.0623(14) -0.0172(11) 0.0114(12) -0.0056(11)
C3 0.0436(11) 0.0385(10) 0.0301(9) 0.0043(9) 0.0085(8) -0.0001(8)
C4 0.0577(13) 0.0414(11) 0.0364(10) 0.0088(10) 0.0140(9) -0.0022(9)
C5 0.0459(11) 0.0388(11) 0.0322(9) 0.0056(9) 0.0062(9) -0.0019(8)

loop_
_atom_type_symbol
_atom_type_description
_atom_type_scat_dispersion_real
_atom_type_scat_dispersion_imag
_atom_type_scat_source
C C 0.0033 0.0016 'International Tables Vol C Tables 4.2.6.8 and 6.1.1.4'
H H 0.0000 0.0000 'International Tables Vol C Tables 4.2.6.8 and 6.1.1.4'
N N 0.0061 0.0033 'International Tables Vol C Tables 4.2.6.8 and 6.1.1.4'
S S 0.1246 0.1234 'International Tables Vol C Tables 4.2.6.8 and 6.1.1.4'

loop_
_geom_angle_atom_site_label_1
_geom_angle_atom_site_label_2
_geom_angle_atom_site_label_3
_geom_angle_site_symmetry_1
_geom_angle_site_symmetry_3
_geom_angle
_geom_angle_publ_flag
C3 S1 C4 . . 101.28(10) y
C1 S2 C3 . . 88.91(10) y
C3 N1 C2 . . 109.12(17) y
C2 C1 S2 . . 109.93(17) y
C2 C1 H1 . . 125.0 ?
S2 C1 H1 . . 125.0 ?
C1 C2 N1 . . 116.9(2) ?
C1 C2 H2 . . 121.6 ?
N1 C2 H2 . . 121.6 ?
N1 C3 S2 . . 115.19(15) ?
N1 C3 S1 . . 126.24(14) ?
S2 C3 S1 . . 118.54(11) ?
C5 C4 S1 . . 114.36(14) ?
C5 C4 H4A . . 108.7 ?
S1 C4 H4A . . 108.7 ?
C5 C4 H4B . . 108.7 ?
S1 C4 H4B . . 108.7 ?
H4A C4 H4B . . 107.6 ?
C4 C5 C5 . 3_656 111.5(2) ?
C4 C5 H5A . . 109.3 ?
C5 C5 H5A 3_656 . 109.3 ?
C4 C5 H5B . . 109.3 ?
C5 C5 H5B 3_656 . 109.3 ?
H5A C5 H5B . . 108.0 ?

loop_
_geom_bond_atom_site_label_1
_geom_bond_atom_site_label_2
_geom_bond_site_symmetry_2
_geom_bond_distance
_geom_bond_publ_flag
S1 C3 . 1.752(2) y
S1 C4 . 1.819(2) y
S2 C1 . 1.717(2) y
S2 C3 . 1.7413(18) y
N1 C3 . 1.297(3) y
N1 C2 . 1.394(3) y
C1 C2 . 1.335(3) ?
C1 H1 . 0.9300 ?
C2 H2 . 0.9300 ?
C4 C5 . 1.520(3) ?
C4 H4A . 0.9700 ?
C4 H4B . 0.9700 ?
C5 C5 3_656 1.524(4) ?
C5 H5A . 0.9700 ?
C5 H5B . 0.9700 ?

loop_
_geom_torsion_atom_site_label_1
_geom_torsion_atom_site_label_2
_geom_torsion_atom_site_label_3
_geom_torsion_atom_site_label_4
_geom_torsion_site_symmetry_4
_geom_torsion
C3 S2 C1 C2 . -0.33(18)
S2 C1 C2 N1 . 0.4(3)
C3 N1 C2 C1 . -0.3(3)
C2 N1 C3 S2 . 0.0(2)
C2 N1 C3 S1 . -177.82(16)
C1 S2 C3 N1 . 0.17(17)
C1 S2 C3 S1 . 178.20(13)
C4 S1 C3 N1 . 7.6(2)
C4 S1 C3 S2 . -170.23(11)
C3 S1 C4 C5 . -86.26(16)
S1 C4 C5 C5 3_656 -177.24(18)
